data_1570507
loop_
_publ_author_name
'Haketa, Yohei'
'Komatsu, Kaifu'
'Sei, Hiroi'
'Imoba, Hiroki'
'Ota, Wataru'
'Sato, Tohru'
'Murakami, Yu'
'Tanaka, Hiroki'
'Yasuda, Nobuhiro'
'Tohnai, Norimitsu'
'Maeda, Hiromitsu'

_publ_section_title
;
 Enhanced solid-state phosphorescence of organoplatinum &#x3c0;-systems by
 ion-pairing assembly.
;
_journal_issue 3
_journal_name_full 'Chemical science'
_journal_page_first 964
_journal_page_last 973
_journal_paper_doi 10.1039/d3sc04564a
_journal_volume 15
_journal_year 2024
_chemical_formula_moiety 'C44 H28 Au N4, 2(C24 H17 N3 O2 Pt), 4(C H2 Cl2), Cl'
_chemical_formula_sum 'C96 H70 Au Cl9 N10 O4 Pt2'
_chemical_formula_weight 2333.81
_space_group_crystal_system triclinic
_space_group_IT_number 2
_space_group_name_Hall '-P 1'
_space_group_name_H-M_alt 'P -1'
_atom_sites_solution_hydrogens geom
_audit_creation_method SHELXL-2014/7
_audit_update_record
;
2022-03-15 deposited with the CCDC.	2023-12-04 downloaded from the CCDC.
;
_cell_angle_alpha 62.469(2)
_cell_angle_beta 72.9050(10)
_cell_angle_gamma 86.3260(10)
_cell_formula_units_Z 2
_cell_length_a 13.5379(2)
_cell_length_b 18.5737(3)
_cell_length_c 19.8643(3)
_cell_measurement_reflns_used 36422
_cell_measurement_temperature 93(2)
_cell_measurement_theta_max 72.6790
_cell_measurement_theta_min 2.6210
_cell_volume 4218.34(14)
_computing_structure_refinement 'SHELXL-2014/7 (Sheldrick, 2014)'
_diffrn_ambient_temperature 93(2)
_diffrn_detector_area_resol_mean 5.8140
_diffrn_measured_fraction_theta_full 0.966
_diffrn_measured_fraction_theta_max 0.966
_diffrn_measurement_device_type 'Rigaku XtaLAB P200'
_diffrn_measurement_method \w
_diffrn_radiation_type CuK\a
_diffrn_radiation_wavelength 1.54184
_diffrn_reflns_av_R_equivalents 0.0381
_diffrn_reflns_av_unetI/netI 0.0341
_diffrn_reflns_Laue_measured_fraction_full 0.966
_diffrn_reflns_Laue_measured_fraction_max 0.966
_diffrn_reflns_limit_h_max 16
_diffrn_reflns_limit_h_min -16
_diffrn_reflns_limit_k_max 22
_diffrn_reflns_limit_k_min -22
_diffrn_reflns_limit_l_max 17
_diffrn_reflns_limit_l_min -23
_diffrn_reflns_number 55062
_diffrn_reflns_point_group_measured_fraction_full 0.966
_diffrn_reflns_point_group_measured_fraction_max 0.966
_diffrn_reflns_theta_full 66.991
_diffrn_reflns_theta_max 66.991
_diffrn_reflns_theta_min 2.628
_diffrn_source 'fine-focus sealed tube'
_exptl_absorpt_coefficient_mu 12.397
_exptl_absorpt_correction_T_max 1.0000
_exptl_absorpt_correction_T_min 0.50197
_exptl_absorpt_correction_type multi-scan
_exptl_absorpt_process_details 'REQAB (Rigaku, 1998)'
_exptl_crystal_colour red
_exptl_crystal_density_diffrn 1.837
_exptl_crystal_description prism
_exptl_crystal_F_000 2272
_exptl_crystal_size_max 0.040
_exptl_crystal_size_mid 0.020
_exptl_crystal_size_min 0.010
_refine_diff_density_max 1.401
_refine_diff_density_min -1.704
_refine_diff_density_rms 0.121
_refine_ls_extinction_method none
_refine_ls_goodness_of_fit_ref 1.006
_refine_ls_hydrogen_treatment constr
_refine_ls_matrix_type full
_refine_ls_number_parameters 1186
_refine_ls_number_reflns 14533
_refine_ls_number_restraints 231
_refine_ls_restrained_S_all 1.018
_refine_ls_R_factor_all 0.0452
_refine_ls_R_factor_gt 0.0385
_refine_ls_shift/su_max 0.001
_refine_ls_shift/su_mean 0.000
_refine_ls_structure_factor_coef Fsqd
_refine_ls_weighting_details 'w=1/[\s^2^(Fo^2^)+(0.0737P)^2^+8.2105P] where P=(Fo^2^+2Fc^2^)/3'
_refine_ls_weighting_scheme calc
_refine_ls_wR_factor_gt 0.1099
_refine_ls_wR_factor_ref 0.1136
_reflns_Friedel_coverage 0.000
_reflns_number_gt 12545
_reflns_number_total 14533
_reflns_threshold_expression 'I > 2\s(I)'
_cod_data_source_file d3sc04564a2.cif
_cod_data_source_block 200916maeda2
_cod_depositor_comments 'Adding full bibliography for 1570497--1570509.cif.'
_cod_original_cell_volume 4218.34(13)
_cod_database_code 1570507
_shelx_shelxl_version_number 2014/7
_shelx_space_group_comment
;
The symmetry employed for this shelxl refinement is uniquely defined
by the following loop, which should always be used as a source of
symmetry information in preference to the above space-group names.
They are only intended as comments.
;
_shelx_estimated_absorpt_t_min 0.637
_shelx_estimated_absorpt_t_max 0.886

loop_
_space_group_symop_operation_xyz
'x, y, z'
'-x, -y, -z'

loop_
_atom_site_label
_atom_site_type_symbol
_atom_site_fract_x
_atom_site_fract_y
_atom_site_fract_z
_atom_site_U_iso_or_equiv
_atom_site_adp_type
_atom_site_occupancy
_atom_site_site_symmetry_order
_atom_site_calc_flag
_atom_site_refinement_flags_posn
_atom_site_refinement_flags_adp
_atom_site_refinement_flags_occupancy
_atom_site_disorder_assembly
_atom_site_disorder_group
Au01 Au 0.5000 0.5000 0.5000 0.03042(9) Uani 1 2 d S . P . .
Au02 Au 1.0000 0.5000 0.5000 0.03214(9) Uani 1 2 d S . P . .
Pt03 Pt 0.72613(2) 0.32083(2) 0.60022(2) 0.03521(8) Uani 1 1 d . . . . .
Pt04 Pt 0.78476(2) 0.29467(2) 0.14126(2) 0.05399(10) Uani 1 1 d . . . . .
Cl05 Cl 0.65835(15) -0.10395(10) 0.84163(11) 0.0582(4) Uani 1 1 d . . . . .
O007 O 0.7212(3) 0.2245(2) 0.5789(2) 0.0397(9) Uani 1 1 d . . . . .
O00B O 0.7043(3) 0.2497(2) 0.7178(3) 0.0414(9) Uani 1 1 d . . . . .
N39 N 0.4827(3) 0.3768(3) 0.5594(3) 0.0342(10) Uani 1 1 d . . . . .
N40 N 0.4616(3) 0.5044(3) 0.6036(3) 0.0331(10) Uani 1 1 d . . . . .
O00E O 0.6331(4) 0.3171(3) 0.1621(3) 0.0573(12) Uani 1 1 d . . . . .
N41 N 0.9843(3) 0.3813(3) 0.5813(3) 0.0374(11) Uani 1 1 d . . . . .
O00G O 0.7562(4) 0.1840(3) 0.1492(3) 0.0568(12) Uani 1 1 d . . . . .
N42 N 0.9657(3) 0.5302(3) 0.5893(3) 0.0359(10) Uani 1 1 d . . . . .
N37 N 0.6758(4) 0.0080(3) 0.6567(3) 0.0487(13) Uani 1 1 d . . . . .
H43 H 0.6768 -0.0163 0.7064 0.058 Uiso 1 1 calc R U . . .
N46 N 0.7578(4) 0.3999(3) 0.4854(4) 0.0480(13) Uani 1 1 d . . . . .
C45 C 0.7209(4) 0.4218(3) 0.6120(3) 0.0310(11) Uani 1 1 d . . . . .
C00M C 0.7598(4) 0.4812(3) 0.4715(4) 0.0366(13) Uani 1 1 d . . . . .
C00N C 0.4975(4) 0.3244(3) 0.5268(4) 0.0354(12) Uani 1 1 d . . . . .
C00O C 0.4578(4) 0.5735(3) 0.6145(3) 0.0343(12) Uani 1 1 d . . . . .
C00P C 0.7385(4) 0.4925(3) 0.5390(4) 0.0385(13) Uani 1 1 d . . . . .
C42 C 0.5241(4) 0.3458(3) 0.4457(4) 0.0356(12) Uani 1 1 d . . . . .
C43 C 0.3949(4) 0.2965(4) 0.7843(4) 0.0388(13) Uani 1 1 d . . . . .
C40 C 0.7343(4) 0.5718(4) 0.5324(4) 0.0420(14) Uani 1 1 d . . . . .
C00U C 0.9975(4) 0.3160(4) 0.5657(4) 0.0414(14) Uani 1 1 d . . . . .
N45 N 0.9369(5) 0.2814(4) 0.1223(4) 0.0653(16) Uani 1 1 d . . . . .
C00W C 0.9594(4) 0.6089(4) 0.5805(4) 0.0393(13) Uani 1 1 d . . . . .
N43 N 0.5727(5) 0.0393(4) 0.1650(4) 0.0611(15) Uani 1 1 d . . . . .
H44 H 0.5105 0.0571 0.1719 0.073 Uiso 1 1 calc R U . . .
N38 N 0.6682(5) 0.0492(3) 0.8854(4) 0.0575(15) Uani 1 1 d . . . . .
H45 H 0.6596 0.0121 0.8714 0.069 Uiso 1 1 calc R U . . .
C00Z C 0.7805(4) 0.3858(4) 0.4211(4) 0.0408(13) Uani 1 1 d . . . . .
H29 H 0.7795 0.3313 0.4292 0.049 Uiso 1 1 calc R U . . .
C010 C 0.4532(4) 0.3301(3) 0.6412(4) 0.0372(12) Uani 1 1 d . . . . .
C011 C 0.4374(4) 0.4389(3) 0.6790(4) 0.0368(12) Uani 1 1 d . . . . .
C012 C 0.9452(4) 0.4789(4) 0.6695(4) 0.0395(13) Uani 1 1 d . . . . .
C013 C 0.7070(5) 0.5768(4) 0.6049(4) 0.0477(16) Uani 1 1 d . . . . .
H30 H 0.7012 0.6284 0.6044 0.057 Uiso 1 1 calc R U . . .
C014 C 0.9572(4) 0.3504(4) 0.6629(4) 0.0400(13) Uani 1 1 d . . . . .
C015 C 0.4299(4) 0.3570(3) 0.6975(4) 0.0371(12) Uani 1 1 d . . . . .
C016 C 0.4505(4) 0.2454(4) 0.6589(4) 0.0417(13) Uani 1 1 d . . . . .
H1 H 0.4318 0.1998 0.7104 0.050 Uiso 1 1 calc R U . . .
N44 N 0.3680(5) 0.2494(4) 0.2044(4) 0.0624(16) Uani 1 1 d . . . . .
H46 H 0.3671 0.2065 0.1966 0.075 Uiso 1 1 calc R U . . .
C018 C 0.6981(5) 0.1680(4) 0.8800(4) 0.0472(15) Uani 1 1 d . . . . .
H31 H 0.7125 0.2245 0.8614 0.057 Uiso 1 1 calc R U . . .
C019 C 1.0256(4) 0.3190(4) 0.4916(4) 0.0399(13) Uani 1 1 d . . . . .
C01A C 0.6966(4) 0.4302(4) 0.6790(4) 0.0414(13) Uani 1 1 d . . . . .
H32 H 0.6843 0.3830 0.7292 0.050 Uiso 1 1 calc R U . . .
C01B C 0.4204(5) 0.4676(4) 0.7365(4) 0.0420(13) Uani 1 1 d . . . . .
H2 H 0.4026 0.4350 0.7926 0.050 Uiso 1 1 calc R U . . .
C01C C 0.7021(5) 0.1493(4) 0.6351(4) 0.0422(14) Uani 1 1 d . . . . .
C01D C 0.9404(4) 0.3945(4) 0.7051(4) 0.0402(13) Uani 1 1 d . . . . .
C01E C 0.9189(5) 0.3479(4) 0.7939(4) 0.0466(15) Uani 1 1 d . . . . .
C01F C 0.6897(5) 0.0896(4) 0.6082(4) 0.0457(15) Uani 1 1 d . . . . .
C01G C 0.5302(5) 0.2798(4) 0.4225(4) 0.0400(13) Uani 1 1 d . . . . .
C01H C 0.6897(5) 0.1322(4) 0.8348(4) 0.0449(14) Uani 1 1 d . . . . .
C01I C 0.9758(5) 0.2430(4) 0.6384(4) 0.0463(15) Uani 1 1 d . . . . .
H3 H 0.9790 0.1892 0.6442 0.056 Uiso 1 1 calc R U . . .
C01J C 0.8276(5) 0.3548(4) 0.8453(4) 0.0508(16) Uani 1 1 d . . . . .
H4 H 0.7792 0.3909 0.8241 0.061 Uiso 1 1 calc R U . . .
C01K C 0.6208(5) 0.2720(4) 0.3705(4) 0.0459(14) Uani 1 1 d . . . . .
H5 H 0.6798 0.3093 0.3500 0.055 Uiso 1 1 calc R U . . .
C01L C 0.9501(5) 0.2631(4) 0.6978(4) 0.0453(14) Uani 1 1 d . . . . .
H6 H 0.9305 0.2261 0.7531 0.054 Uiso 1 1 calc R U . . .
C01M C 0.9373(4) 0.6054(4) 0.6565(4) 0.0447(15) Uani 1 1 d . . . . .
H7 H 0.9287 0.6506 0.6673 0.054 Uiso 1 1 calc R U . . .
C01N C 0.6892(5) 0.5067(4) 0.6755(4) 0.0462(15) Uani 1 1 d . . . . .
H33 H 0.6712 0.5104 0.7237 0.055 Uiso 1 1 calc R U . . .
C01O C 0.7826(4) 0.5474(4) 0.3942(4) 0.0418(14) Uani 1 1 d . . . . .
C01P C 1.0405(5) 0.2401(4) 0.4873(4) 0.0452(14) Uani 1 1 d D . . . .
C01Q C 0.4792(4) 0.2430(3) 0.5898(4) 0.0389(13) Uani 1 1 d . . . . .
H8 H 0.4862 0.1950 0.5836 0.047 Uiso 1 1 calc R U . . .
C01R C 0.5395(6) 0.1565(4) 0.3797(4) 0.0552(17) Uani 1 1 d . . . . .
H9 H 0.5429 0.1136 0.3659 0.066 Uiso 1 1 calc R U . . .
C01S C 0.6257(6) 0.2117(4) 0.3486(4) 0.0504(16) Uani 1 1 d . . . . .
H10 H 0.6871 0.2075 0.3127 0.060 Uiso 1 1 calc R U . . .
C01T C 0.8276(5) 0.4004(4) 0.1289(4) 0.0496(15) Uani 1 1 d . . . . .
C01U C 0.4342(4) 0.5496(4) 0.6967(4) 0.0407(13) Uani 1 1 d . . . . .
H11 H 0.4290 0.5851 0.7197 0.049 Uiso 1 1 calc R U . . .
C01V C 0.6978(5) 0.1709(4) 0.7516(4) 0.0425(14) Uani 1 1 d . . . . .
C01W C 0.7801(4) 0.6274(4) 0.3885(4) 0.0492(16) Uani 1 1 d . . . . .
H34 H 0.7955 0.6737 0.3375 0.059 Uiso 1 1 calc R U . . .
C01X C 0.9309(4) 0.5272(4) 0.7100(4) 0.0442(14) Uani 1 1 d . . . . .
H12 H 0.9189 0.5070 0.7655 0.053 Uiso 1 1 calc R U . . .
C01Y C 0.9349(6) 0.4128(5) 0.1137(4) 0.0586(18) Uani 1 1 d . . . . .
C01Z C 0.4460(5) 0.2242(4) 0.4511(4) 0.0466(15) Uani 1 1 d . . . . .
H13 H 0.3836 0.2281 0.4865 0.056 Uiso 1 1 calc R U . . .
C020 C 0.8070(4) 0.5295(4) 0.3302(4) 0.0477(15) Uani 1 1 d . . . . .
H35 H 0.8249 0.5724 0.2771 0.057 Uiso 1 1 calc R U . . .
C021 C 0.8048(5) 0.4493(4) 0.3445(4) 0.0459(14) Uani 1 1 d . . . . .
H36 H 0.8204 0.4375 0.3010 0.055 Uiso 1 1 calc R U . . .
C022 C 0.3298(5) 0.1929(4) 0.9477(4) 0.0521(16) Uani 1 1 d . . . . .
H14 H 0.3073 0.1574 1.0033 0.063 Uiso 1 1 calc R U . . .
C023 C 0.6951(5) 0.1229(4) 0.7143(4) 0.0464(15) Uani 1 1 d . . . . .
H77 H 0.6875 0.0656 0.7472 0.056 Uiso 1 1 calc R U . . .
C024 C 0.7558(4) 0.6386(4) 0.4551(4) 0.0467(16) Uani 1 1 d . . . . .
H37 H 0.7535 0.6924 0.4491 0.056 Uiso 1 1 calc R U . . .
C025 C 0.6648(6) 0.1548(4) 0.1591(4) 0.0554(17) Uani 1 1 d . . . . .
C026 C 0.4643(5) 0.2518(4) 0.8239(4) 0.0503(15) Uani 1 1 d . . . . .
H15 H 0.5352 0.2562 0.7949 0.060 Uiso 1 1 calc R U . . .
C027 C 0.5603(5) 0.2661(5) 0.1741(4) 0.0558(17) Uani 1 1 d . . . . .
C028 C 0.7708(6) 0.4623(5) 0.1319(5) 0.0629(19) Uani 1 1 d . . . . .
H47 H 0.6977 0.4564 0.1429 0.075 Uiso 1 1 calc R U . . .
C029 C 0.4317(5) 0.2006(4) 0.9056(4) 0.0554(17) Uani 1 1 d . . . . .
H16 H 0.4804 0.1711 0.9320 0.066 Uiso 1 1 calc R U . . .
C02A C 0.6841(6) 0.1035(4) 0.5367(4) 0.0529(16) Uani 1 1 d . . . . .
H38 H 0.6919 0.1553 0.4915 0.063 Uiso 1 1 calc R U . . .
C02B C 0.6976(8) -0.0401(5) 0.1519(5) 0.075(2) Uani 1 1 d . . . . .
H48 H 0.7336 -0.0843 0.1481 0.090 Uiso 1 1 calc R U . . .
C02C C 0.8767(7) 0.2562(5) 0.9576(5) 0.070(2) Uani 1 1 d . . . . .
H17 H 0.8627 0.2245 1.0135 0.084 Uiso 1 1 calc R U . . .
C02D C 0.6622(6) 0.0786(4) 0.1562(4) 0.0572(17) Uani 1 1 d . . . . .
C02E C 0.7417(7) 0.0313(5) 0.1486(5) 0.070(2) Uani 1 1 d . . . . .
H49 H 0.8122 0.0427 0.1423 0.084 Uiso 1 1 calc R U . . .
C02F C 1.1519(7) 0.4249(6) 0.0816(5) 0.078(3) Uani 1 1 d . . . . .
H50 H 1.2250 0.4300 0.0708 0.093 Uiso 1 1 calc R U . . .
C02G C 0.4550(6) 0.2904(5) 0.1954(5) 0.0594(18) Uani 1 1 d . . . . .
C02H C 0.9889(5) 0.2949(4) 0.8264(4) 0.0523(16) Uani 1 1 d . . . . .
H18 H 1.0521 0.2908 0.7920 0.063 Uiso 1 1 calc R U . . .
C02I C 0.4515(6) 0.1633(4) 0.4291(5) 0.0573(18) Uani 1 1 d . . . . .
H19 H 0.3928 0.1260 0.4489 0.069 Uiso 1 1 calc R U . . .
C02J C 0.2914(5) 0.2873(5) 0.8290(4) 0.0592(18) Uani 1 1 d . . . . .
H20 H 0.2417 0.3166 0.8036 0.071 Uiso 1 1 calc R U . . .
C02K C 0.5959(7) -0.0312(4) 0.1616(5) 0.0630(19) Uani 1 1 d . . . . .
H51 H 0.5474 -0.0688 0.1654 0.076 Uiso 1 1 calc R U . . .
C02L C 0.9859(6) 0.4837(5) 0.1013(5) 0.067(2) Uani 1 1 d . . . . .
C02M C 1.0699(6) 0.0915(4) 0.4857(6) 0.074(2) Uani 1 1 d D . . . .
H21 H 1.0802 0.0404 0.4858 0.088 Uiso 1 1 calc R U . . .
C02N C 1.1017(6) 0.3511(5) 0.0950(5) 0.066(2) Uani 1 1 d . . . . .
C02O C 0.6819(6) 0.1067(4) 0.9581(5) 0.0600(18) Uani 1 1 d . . . . .
H39 H 0.6839 0.1138 1.0020 0.072 Uiso 1 1 calc R U . . .
C02P C 0.6625(6) 0.0346(5) 0.9595(5) 0.066(2) Uani 1 1 d . . . . .
H40 H 0.6474 -0.0173 1.0053 0.079 Uiso 1 1 calc R U . . .
C02Q C 0.6600(6) -0.0295(4) 0.6165(5) 0.0590(18) Uani 1 1 d . . . . .
H41 H 0.6476 -0.0866 0.6371 0.071 Uiso 1 1 calc R U . . .
C02R C 0.6649(6) 0.0289(4) 0.5402(5) 0.0616(19) Uani 1 1 d . . . . .
H42 H 0.6569 0.0200 0.4986 0.074 Uiso 1 1 calc R U . . .
C02S C 0.8067(6) 0.3091(5) 0.9275(4) 0.0613(19) Uani 1 1 d . . . . .
H22 H 0.7448 0.3145 0.9623 0.074 Uiso 1 1 calc R U . . .
C02T C 0.5729(6) 0.1931(5) 0.1715(5) 0.0596(18) Uani 1 1 d . . . . .
H78 H 0.5113 0.1648 0.1791 0.072 Uiso 1 1 calc R U . . .
C02U C 0.9943(6) 0.3483(5) 0.1095(4) 0.0610(19) Uani 1 1 d . . . . .
C02V C 0.9687(6) 0.2488(5) 0.9063(5) 0.0621(19) Uani 1 1 d . . . . .
H23 H 1.0166 0.2118 0.9273 0.075 Uiso 1 1 calc R U . . .
C02W C 0.9242(7) 0.5456(5) 0.1053(5) 0.073(2) Uani 1 1 d . . . . .
H52 H 0.9544 0.5941 0.0988 0.088 Uiso 1 1 calc R U . . .
C02X C 0.4230(7) 0.3528(6) 0.2137(6) 0.080(3) Uani 1 1 d . . . . .
H53 H 0.4663 0.3917 0.2129 0.095 Uiso 1 1 calc R U . . .
C02Y C 1.1532(6) 0.2844(6) 0.0920(5) 0.078(3) Uani 1 1 d . . . . .
H54 H 1.2263 0.2847 0.0820 0.094 Uiso 1 1 calc R U . . .
C02Z C 0.2603(6) 0.2360(5) 0.9100(5) 0.0638(19) Uani 1 1 d . . . . .
H24 H 0.1895 0.2308 0.9397 0.077 Uiso 1 1 calc R U . . .
C030 C 1.0951(7) 0.4874(6) 0.0842(5) 0.074(2) Uani 1 1 d . . . . .
H55 H 1.1305 0.5356 0.0742 0.089 Uiso 1 1 calc R U . . .
C031 C 1.0963(6) 0.2176(6) 0.1039(5) 0.069(2) Uani 1 1 d . . . . .
H56 H 1.1308 0.1720 0.1022 0.083 Uiso 1 1 calc R U . . .
C032 C 0.9900(6) 0.2170(5) 0.1182(5) 0.0650(19) Uani 1 1 d . . . . .
H57 H 0.9527 0.1711 0.1254 0.078 Uiso 1 1 calc R U . . .
C033 C 0.8176(7) 0.5357(5) 0.1189(5) 0.073(2) Uani 1 1 d . . . . .
H58 H 0.7758 0.5786 0.1195 0.088 Uiso 1 1 calc R U . . .
C035 C 0.2828(6) 0.2853(6) 0.2273(6) 0.074(2) Uani 1 1 d . . . . .
H59 H 0.2129 0.2685 0.2372 0.089 Uiso 1 1 calc R U . . .
C038 C 1.1367(6) 0.2180(5) 0.4634(6) 0.079(3) Uani 1 1 d D . . . .
H25 H 1.1954 0.2542 0.4467 0.094 Uiso 1 1 calc R U . . .
C039 C 0.9584(6) 0.1863(5) 0.5116(7) 0.088(3) Uani 1 1 d D . . . .
H26 H 0.8902 0.1991 0.5306 0.105 Uiso 1 1 calc R U . . .
C03A C 1.1512(6) 0.1440(5) 0.4627(7) 0.091(3) Uani 1 1 d D . . . .
H27 H 1.2195 0.1301 0.4458 0.109 Uiso 1 1 calc R U . . .
C03B C 0.9726(6) 0.1127(5) 0.5089(8) 0.108(4) Uani 1 1 d D . . . .
H28 H 0.9141 0.0772 0.5234 0.130 Uiso 1 1 calc R U . . .
C03D C 0.3143(6) 0.3483(6) 0.2336(6) 0.084(3) Uani 1 1 d . . . . .
H60 H 0.2707 0.3837 0.2489 0.100 Uiso 1 1 calc R U . . .
Cl8 Cl 0.9172(4) 0.2580(3) 0.3200(3) 0.1717(17) Uani 1 1 d D U . . .
Cl9 Cl 0.9965(7) 0.1088(3) 0.3177(3) 0.233(3) Uani 1 1 d D U . . .
C47 C 0.8896(14) 0.1512(10) 0.3417(14) 0.249(11) Uani 1 1 d D U . . .
H71 H 0.8532 0.1185 0.3991 0.299 Uiso 1 1 calc R U . . .
H72 H 0.8430 0.1508 0.3117 0.299 Uiso 1 1 calc R U . . .
Cl6 Cl 0.7827(4) 0.8642(2) 0.3416(3) 0.0728(13) Uani 0.590(8) 1 d D U P A 1
Cl7 Cl 0.6195(4) 0.9679(2) 0.3634(2) 0.0871(18) Uani 0.590(8) 1 d D U P A 1
C46 C 0.7663(15) 0.9598(9) 0.3310(11) 0.094(5) Uani 0.590(8) 1 d D U P A 1
H63 H 0.7979 1.0007 0.2750 0.113 Uiso 0.590(8) 1 calc R U P A 1
H64 H 0.7995 0.9693 0.3648 0.113 Uiso 0.590(8) 1 calc R U P A 1
Cl13 Cl 0.7225(11) 1.0068(7) 0.3524(6) 0.161(5) Uani 0.410(8) 1 d D U P A 2
Cl14 Cl 0.8002(19) 0.8766(12) 0.3297(16) 0.274(10) Uani 0.410(8) 1 d D U P A 2
C65 C 0.800(4) 0.925(2) 0.387(3) 0.200(10) Uani 0.410(8) 1 d D U P A 2
H65 H 0.8715 0.9448 0.3774 0.240 Uiso 0.410(8) 1 calc R U P A 2
H66 H 0.7696 0.8874 0.4441 0.240 Uiso 0.410(8) 1 calc R U P A 2
C66 C 0.0789(12) -0.0520(8) 0.0912(13) 0.091(6) Uani 0.499(6) 1 d D U P B 3
H73 H 0.0980 -0.0747 0.0532 0.109 Uiso 0.499(6) 1 calc R U P B 3
H74 H 0.1310 -0.0655 0.1203 0.109 Uiso 0.499(6) 1 calc R U P B 3
Cl10 Cl 0.0764(5) 0.0551(3) 0.0393(4) 0.0850(17) Uani 0.499(6) 1 d D U P B 3
Cl11 Cl -0.0442(4) -0.0939(3) 0.1580(3) 0.0891(18) Uani 0.499(6) 1 d D U P B 3
Cl16 Cl 0.5849(13) 0.6159(9) 0.0440(6) 0.177(7) Uani 0.488(17) 1 d D U P C 1
Cl17 Cl 0.409(2) 0.576(2) 0.028(2) 0.425(17) Uani 0.488(17) 1 d D U P C 1
C68 C 0.539(3) 0.544(3) 0.019(3) 0.259(17) Uani 0.488(17) 1 d D U P C 1
H67 H 0.5763 0.5534 -0.0354 0.311 Uiso 0.488(17) 1 calc R U P C 1
H68 H 0.5405 0.4868 0.0580 0.311 Uiso 0.488(17) 1 calc R U P C 1
C69 C 0.507(3) 0.596(3) -0.004(2) 0.259(15) Uani 0.512(17) 1 d D U P C 2
H69 H 0.5684 0.5638 -0.0037 0.310 Uiso 0.512(17) 1 calc R U P C 2
H70 H 0.4976 0.6234 -0.0573 0.310 Uiso 0.512(17) 1 calc R U P C 2
Cl15 Cl 0.5062(15) 0.6611(11) 0.0376(11) 0.255(8) Uani 0.512(17) 1 d D U P C 2
Cl18 Cl 0.3902(8) 0.5371(9) 0.0744(9) 0.191(6) Uani 0.512(17) 1 d D U P C 2
Cl21 Cl 1.0467(7) -0.0129(4) 0.2430(9) 0.230(7) Uani 0.501(6) 1 d D U P B 4
C71 C 1.057(3) -0.030(2) 0.1592(17) 0.214(14) Uani 0.501(6) 1 d D U P B 4
H75 H 0.9963 -0.0694 0.1797 0.257 Uiso 0.501(6) 1 calc R U P B 4
H76 H 1.1177 -0.0619 0.1579 0.257 Uiso 0.501(6) 1 calc R U P B 4
Cl22 Cl 1.066(2) 0.0284(16) 0.0541(15) 0.397(14) Uani 0.501(6) 1 d D U P B 4

loop_
_atom_site_aniso_label
_atom_site_aniso_U_11
_atom_site_aniso_U_22
_atom_site_aniso_U_33
_atom_site_aniso_U_23
_atom_site_aniso_U_13
_atom_site_aniso_U_12
Au01 0.02385(15) 0.03116(16) 0.03903(19) -0.01717(14) -0.01170(12) 0.00198(11)
Au02 0.02443(15) 0.03059(16) 0.0465(2) -0.02104(15) -0.01250(13) 0.00305(11)
Pt03 0.03079(13) 0.02999(13) 0.04970(16) -0.02003(11) -0.01602(10) 0.00222(9)
Pt04 0.05073(17) 0.06231(19) 0.05022(19) -0.02954(16) -0.01020(13) 0.00029(14)
Cl05 0.0808(12) 0.0417(8) 0.0586(10) -0.0196(8) -0.0352(9) 0.0020(8)
O007 0.039(2) 0.0295(19) 0.049(3) -0.0158(19) -0.0158(18) 0.0005(16)
O00B 0.045(2) 0.034(2) 0.050(3) -0.0211(19) -0.0182(19) 0.0035(17)
N39 0.030(2) 0.038(2) 0.040(3) -0.022(2) -0.0107(19) 0.0058(19)
N40 0.029(2) 0.031(2) 0.039(3) -0.014(2) -0.0135(19) 0.0038(18)
O00E 0.050(3) 0.063(3) 0.062(3) -0.032(3) -0.015(2) 0.003(2)
N41 0.030(2) 0.035(2) 0.051(3) -0.022(2) -0.014(2) 0.0043(19)
O00G 0.051(3) 0.063(3) 0.060(3) -0.032(3) -0.016(2) 0.000(2)
N42 0.031(2) 0.034(2) 0.046(3) -0.020(2) -0.013(2) 0.0030(19)
N37 0.061(3) 0.037(3) 0.056(3) -0.026(3) -0.022(3) 0.006(2)
N46 0.035(3) 0.045(3) 0.069(4) -0.026(3) -0.023(3) 0.002(2)
C45 0.025(2) 0.029(3) 0.047(3) -0.019(3) -0.019(2) 0.004(2)
C00M 0.026(3) 0.034(3) 0.055(4) -0.022(3) -0.017(2) 0.002(2)
C00N 0.031(3) 0.035(3) 0.049(4) -0.023(3) -0.018(2) 0.007(2)
C00O 0.028(3) 0.037(3) 0.043(3) -0.023(3) -0.011(2) 0.004(2)
C00P 0.027(3) 0.033(3) 0.056(4) -0.019(3) -0.019(3) 0.005(2)
C42 0.029(3) 0.038(3) 0.043(3) -0.022(3) -0.010(2) 0.001(2)
C43 0.040(3) 0.038(3) 0.041(3) -0.018(3) -0.015(3) 0.003(2)
C40 0.032(3) 0.035(3) 0.065(4) -0.024(3) -0.022(3) 0.003(2)
C00U 0.033(3) 0.038(3) 0.060(4) -0.026(3) -0.017(3) 0.006(2)
N45 0.055(4) 0.084(5) 0.058(4) -0.036(4) -0.013(3) 0.001(3)
C00W 0.029(3) 0.039(3) 0.059(4) -0.031(3) -0.013(3) 0.005(2)
N43 0.063(4) 0.057(4) 0.058(4) -0.024(3) -0.014(3) 0.002(3)
N38 0.082(4) 0.039(3) 0.059(4) -0.022(3) -0.031(3) 0.001(3)
C00Z 0.036(3) 0.037(3) 0.057(4) -0.027(3) -0.016(3) 0.001(2)
C010 0.030(3) 0.037(3) 0.046(4) -0.019(3) -0.014(2) 0.002(2)
C011 0.030(3) 0.039(3) 0.044(3) -0.020(3) -0.012(2) 0.003(2)
C012 0.027(3) 0.045(3) 0.052(4) -0.025(3) -0.013(2) 0.002(2)
C013 0.037(3) 0.037(3) 0.078(5) -0.032(3) -0.023(3) 0.007(3)
C014 0.034(3) 0.037(3) 0.047(4) -0.016(3) -0.013(3) -0.002(2)
C015 0.030(3) 0.038(3) 0.043(3) -0.018(3) -0.011(2) 0.003(2)
C016 0.040(3) 0.035(3) 0.045(4) -0.013(3) -0.015(3) 0.003(2)
N44 0.054(3) 0.074(4) 0.075(4) -0.045(4) -0.025(3) 0.004(3)
C018 0.055(4) 0.038(3) 0.053(4) -0.020(3) -0.023(3) 0.003(3)
C019 0.029(3) 0.040(3) 0.059(4) -0.030(3) -0.014(3) 0.005(2)
C01A 0.034(3) 0.038(3) 0.058(4) -0.025(3) -0.018(3) 0.006(2)
C01B 0.043(3) 0.044(3) 0.042(4) -0.022(3) -0.013(3) 0.002(3)
C01C 0.040(3) 0.038(3) 0.061(4) -0.030(3) -0.022(3) 0.008(2)
C01D 0.033(3) 0.041(3) 0.043(4) -0.017(3) -0.011(2) -0.002(2)
C01E 0.046(3) 0.046(3) 0.048(4) -0.021(3) -0.012(3) -0.009(3)
C01F 0.047(3) 0.031(3) 0.061(4) -0.022(3) -0.019(3) 0.003(3)
C01G 0.043(3) 0.038(3) 0.043(4) -0.020(3) -0.017(3) 0.007(2)
C01H 0.053(4) 0.035(3) 0.050(4) -0.019(3) -0.019(3) 0.003(3)
C01I 0.042(3) 0.033(3) 0.063(4) -0.023(3) -0.016(3) 0.003(3)
C01J 0.049(4) 0.054(4) 0.052(4) -0.028(3) -0.010(3) -0.008(3)
C01K 0.047(3) 0.046(3) 0.048(4) -0.023(3) -0.017(3) 0.003(3)
C01L 0.049(4) 0.035(3) 0.047(4) -0.014(3) -0.014(3) -0.003(3)
C01M 0.037(3) 0.051(4) 0.063(4) -0.039(3) -0.016(3) 0.004(3)
C01N 0.041(3) 0.050(4) 0.063(4) -0.035(3) -0.023(3) 0.010(3)
C01O 0.032(3) 0.038(3) 0.050(4) -0.013(3) -0.016(3) -0.003(2)
C01P 0.042(3) 0.042(3) 0.058(4) -0.029(3) -0.014(3) 0.004(3)
C01Q 0.039(3) 0.033(3) 0.048(4) -0.020(3) -0.015(3) 0.004(2)
C01R 0.077(5) 0.044(4) 0.056(4) -0.029(3) -0.025(4) 0.007(3)
C01S 0.063(4) 0.049(4) 0.048(4) -0.029(3) -0.022(3) 0.018(3)
C01T 0.054(4) 0.053(4) 0.041(4) -0.024(3) -0.010(3) -0.002(3)
C01U 0.041(3) 0.043(3) 0.042(3) -0.023(3) -0.013(3) 0.000(3)
C01V 0.038(3) 0.035(3) 0.058(4) -0.022(3) -0.018(3) -0.001(2)
C01W 0.033(3) 0.035(3) 0.068(5) -0.013(3) -0.017(3) -0.001(2)
C01X 0.036(3) 0.055(4) 0.053(4) -0.035(3) -0.013(3) 0.004(3)
C01Y 0.064(4) 0.065(4) 0.045(4) -0.028(4) -0.007(3) -0.008(4)
C01Z 0.048(4) 0.039(3) 0.058(4) -0.024(3) -0.021(3) -0.001(3)
C020 0.031(3) 0.048(4) 0.050(4) -0.010(3) -0.013(3) -0.003(3)
C021 0.035(3) 0.053(4) 0.049(4) -0.022(3) -0.013(3) -0.001(3)
C022 0.063(4) 0.044(3) 0.044(4) -0.017(3) -0.015(3) 0.003(3)
C023 0.056(4) 0.032(3) 0.054(4) -0.017(3) -0.023(3) -0.001(3)
C024 0.031(3) 0.031(3) 0.075(5) -0.018(3) -0.024(3) 0.002(2)
C025 0.060(4) 0.062(4) 0.045(4) -0.025(4) -0.016(3) 0.005(3)
C026 0.045(4) 0.049(4) 0.049(4) -0.015(3) -0.017(3) 0.007(3)
C027 0.051(4) 0.073(5) 0.049(4) -0.031(4) -0.017(3) -0.001(3)
C028 0.063(5) 0.066(5) 0.055(5) -0.029(4) -0.008(4) -0.008(4)
C029 0.050(4) 0.050(4) 0.052(4) -0.010(3) -0.019(3) 0.007(3)
C02A 0.071(4) 0.038(3) 0.052(4) -0.020(3) -0.021(3) 0.004(3)
C02B 0.098(7) 0.048(4) 0.066(6) -0.019(4) -0.020(5) 0.008(4)
C02C 0.089(6) 0.066(5) 0.048(5) -0.015(4) -0.023(4) -0.027(4)
C02D 0.063(4) 0.053(4) 0.051(4) -0.021(3) -0.016(3) 0.005(3)
C02E 0.068(5) 0.072(5) 0.065(5) -0.029(4) -0.019(4) 0.007(4)
C02F 0.061(5) 0.105(7) 0.063(5) -0.040(5) -0.007(4) -0.018(5)
C02G 0.056(4) 0.072(5) 0.069(5) -0.045(4) -0.024(4) 0.008(4)
C02H 0.047(4) 0.051(4) 0.054(4) -0.017(3) -0.018(3) -0.007(3)
C02I 0.062(4) 0.053(4) 0.070(5) -0.034(4) -0.027(4) 0.003(3)
C02J 0.045(4) 0.066(5) 0.050(4) -0.014(4) -0.014(3) 0.004(3)
C02K 0.077(5) 0.046(4) 0.058(5) -0.020(4) -0.014(4) 0.000(4)
C02L 0.070(5) 0.075(5) 0.052(5) -0.031(4) -0.004(4) -0.018(4)
C02M 0.065(5) 0.047(4) 0.123(8) -0.053(5) -0.024(5) 0.005(3)
C02N 0.058(4) 0.093(6) 0.056(5) -0.042(5) -0.015(4) -0.002(4)
C02O 0.077(5) 0.051(4) 0.059(5) -0.028(4) -0.026(4) 0.005(4)
C02P 0.085(6) 0.048(4) 0.057(5) -0.013(4) -0.028(4) -0.004(4)
C02Q 0.077(5) 0.040(3) 0.071(5) -0.031(4) -0.028(4) 0.004(3)
C02R 0.089(5) 0.048(4) 0.060(5) -0.030(4) -0.029(4) 0.005(4)
C02S 0.066(5) 0.067(5) 0.050(4) -0.029(4) -0.009(4) -0.014(4)
C02T 0.057(4) 0.067(5) 0.069(5) -0.040(4) -0.021(4) 0.003(3)
C02U 0.056(4) 0.080(5) 0.053(4) -0.039(4) -0.009(3) -0.003(4)
C02V 0.063(5) 0.062(4) 0.060(5) -0.022(4) -0.028(4) -0.001(4)
C02W 0.087(6) 0.070(5) 0.056(5) -0.034(4) 0.002(4) -0.019(4)
C02X 0.068(5) 0.106(7) 0.114(8) -0.087(7) -0.036(5) 0.017(5)
C02Y 0.051(4) 0.121(8) 0.070(6) -0.053(6) -0.015(4) 0.009(5)
C02Z 0.052(4) 0.065(5) 0.056(5) -0.018(4) -0.008(3) 0.002(3)
C030 0.075(5) 0.083(6) 0.056(5) -0.031(5) -0.003(4) -0.027(5)
C031 0.054(4) 0.094(6) 0.065(5) -0.044(5) -0.014(4) 0.013(4)
C032 0.056(4) 0.079(5) 0.061(5) -0.033(4) -0.020(4) 0.007(4)
C033 0.083(6) 0.065(5) 0.065(5) -0.034(4) -0.005(4) -0.002(4)
C035 0.053(4) 0.094(6) 0.103(7) -0.065(6) -0.031(4) 0.016(4)
C038 0.050(4) 0.065(5) 0.151(9) -0.074(6) -0.033(5) 0.012(4)
C039 0.042(4) 0.067(5) 0.171(10) -0.082(6) -0.007(5) -0.001(4)
C03A 0.051(4) 0.073(5) 0.179(11) -0.087(7) -0.027(5) 0.018(4)
C03B 0.060(5) 0.072(6) 0.209(13) -0.096(8) -0.006(6) -0.010(4)
C03D 0.059(5) 0.119(8) 0.124(8) -0.095(7) -0.034(5) 0.022(5)
Cl8 0.197(4) 0.175(4) 0.164(4) -0.087(3) -0.060(3) -0.024(3)
Cl9 0.416(10) 0.169(4) 0.120(4) -0.070(3) -0.096(5) 0.074(5)
C47 0.26(2) 0.23(2) 0.27(2) -0.123(18) -0.098(18) 0.118(18)
Cl6 0.073(2) 0.0492(19) 0.080(3) -0.0175(17) -0.0224(19) 0.0050(16)
Cl7 0.119(4) 0.056(2) 0.069(2) -0.0261(18) -0.010(2) 0.013(2)
C46 0.143(12) 0.062(8) 0.086(10) -0.038(7) -0.043(9) 0.027(8)
Cl13 0.217(11) 0.170(8) 0.136(7) -0.098(6) -0.074(7) 0.084(8)
Cl14 0.243(14) 0.262(14) 0.271(15) -0.084(11) -0.082(11) 0.025(11)
C65 0.206(12) 0.207(12) 0.199(12) -0.101(8) -0.069(9) 0.032(9)
C66 0.078(10) 0.038(7) 0.120(13) -0.005(8) -0.036(9) 0.007(7)
Cl10 0.110(4) 0.043(2) 0.094(4) -0.016(2) -0.047(3) 0.008(2)
Cl11 0.079(3) 0.065(3) 0.104(4) -0.028(3) -0.021(3) 0.015(2)
Cl16 0.224(13) 0.182(10) 0.141(8) -0.066(7) -0.083(7) -0.020(9)
Cl17 0.31(2) 0.36(2) 0.37(2) -0.011(18) -0.075(19) 0.136(19)
C68 0.25(2) 0.28(2) 0.24(2) -0.099(15) -0.084(16) 0.051(16)
C69 0.23(2) 0.29(2) 0.27(2) -0.120(15) -0.112(16) 0.006(16)
Cl15 0.265(16) 0.244(14) 0.380(17) -0.205(13) -0.172(13) 0.052(11)
Cl18 0.125(7) 0.206(11) 0.231(13) -0.122(10) 0.007(7) -0.041(7)
Cl21 0.144(7) 0.070(4) 0.348(15) 0.033(6) -0.114(8) -0.014(4)
C71 0.182(17) 0.168(18) 0.24(2) -0.043(14) -0.085(15) 0.078(14)
Cl22 0.31(2) 0.38(2) 0.35(2) -0.109(18) -0.003(17) 0.097(18)

loop_
_atom_type_symbol
_atom_type_description
_atom_type_scat_dispersion_real
_atom_type_scat_dispersion_imag
_atom_type_scat_source
C C 0.0181 0.0091 'International Tables Vol C Tables 4.2.6.8 and 6.1.1.4'
H H 0.0000 0.0000 'International Tables Vol C Tables 4.2.6.8 and 6.1.1.4'
Au Au -4.4197 7.2980 'International Tables Vol C Tables 4.2.6.8 and 6.1.1.4'
Cl Cl 0.3639 0.7018 'International Tables Vol C Tables 4.2.6.8 and 6.1.1.4'
N N 0.0311 0.0180 'International Tables Vol C Tables 4.2.6.8 and 6.1.1.4'
O O 0.0492 0.0322 'International Tables Vol C Tables 4.2.6.8 and 6.1.1.4'
Pt Pt -4.5932 6.9264 'International Tables Vol C Tables 4.2.6.8 and 6.1.1.4'

loop_
_geom_angle_atom_site_label_1
_geom_angle_atom_site_label_2
_geom_angle_atom_site_label_3
_geom_angle
_geom_angle_site_symmetry_1
_geom_angle_site_symmetry_3
_geom_angle_publ_flag
N40 Au01 N40 180.0 . 2_666 ?
N40 Au01 N39 90.22(18) . . ?
N40 Au01 N39 89.78(18) 2_666 . ?
N40 Au01 N39 89.78(18) . 2_666 ?
N40 Au01 N39 90.22(18) 2_666 2_666 ?
N39 Au01 N39 180.0 . 2_666 ?
N42 Au02 N42 180.0(3) . 2_766 ?
N42 Au02 N41 90.92(19) . 2_766 ?
N42 Au02 N41 89.08(19) 2_766 2_766 ?
N42 Au02 N41 89.08(19) . . ?
N42 Au02 N41 90.92(19) 2_766 . ?
N41 Au02 N41 180.0(3) 2_766 . ?
N46 Pt03 C45 82.8(2) . . ?
N46 Pt03 O00B 173.25(17) . . ?
C45 Pt03 O00B 91.84(19) . . ?
N46 Pt03 O007 92.24(19) . . ?
C45 Pt03 O007 173.06(18) . . ?
O00B Pt03 O007 93.43(16) . . ?
C01T Pt04 N45 82.3(3) . . ?
C01T Pt04 O00E 92.4(2) . . ?
N45 Pt04 O00E 174.6(2) . . ?
C01T Pt04 O00G 174.1(2) . . ?
N45 Pt04 O00G 91.9(2) . . ?
O00E Pt04 O00G 93.36(19) . . ?
C01C O007 Pt03 123.0(4) . . ?
C01V O00B Pt03 123.9(4) . . ?
C00N N39 C010 107.5(5) . . ?
C00N N39 Au01 126.9(4) . . ?
C010 N39 Au01 125.6(3) . . ?
C011 N40 C00O 105.8(4) . . ?
C011 N40 Au01 126.8(4) . . ?
C00O N40 Au01 127.4(4) . . ?
C027 O00E Pt04 122.7(4) . . ?
C00U N41 C014 107.1(5) . . ?
C00U N41 Au02 126.2(4) . . ?
C014 N41 Au02 126.7(4) . . ?
C025 O00G Pt04 124.1(4) . . ?
C012 N42 C00W 106.4(5) . . ?
C012 N42 Au02 127.9(4) . . ?
C00W N42 Au02 125.7(4) . . ?
C02Q N37 C01F 108.9(6) . . ?
C02Q N37 H43 125.6 . . ?
C01F N37 H43 125.6 . . ?
C00Z N46 C00M 117.9(6) . . ?
C00Z N46 Pt03 129.5(4) . . ?
C00M N46 Pt03 112.6(4) . . ?
C01A C45 C00P 118.1(5) . . ?
C01A C45 Pt03 129.3(4) . . ?
C00P C45 Pt03 112.4(4) . . ?
C00P C00M N46 115.8(6) . . ?
C00P C00M C01O 122.0(5) . . ?
N46 C00M C01O 122.2(6) . . ?
N39 C00N C42 126.8(5) . . ?
N39 C00N C01Q 108.3(5) . . ?
C42 C00N C01Q 124.9(5) . . ?
N40 C00O C42 126.0(5) . 2_666 ?
N40 C00O C01U 109.4(5) . . ?
C42 C00O C01U 124.6(5) 2_666 . ?
C00M C00P C45 116.4(5) . . ?
C00M C00P C40 120.7(6) . . ?
C45 C00P C40 122.9(6) . . ?
C00O C42 C00N 123.1(5) 2_666 . ?
C00O C42 C01G 118.2(5) 2_666 . ?
C00N C42 C01G 118.6(5) . . ?
C026 C43 C02J 117.5(6) . . ?
C026 C43 C015 121.8(5) . . ?
C02J C43 C015 120.5(6) . . ?
C024 C40 C00P 117.6(6) . . ?
C024 C40 C013 125.9(5) . . ?
C00P C40 C013 116.5(6) . . ?
N41 C00U C019 126.7(6) . . ?
N41 C00U C01I 109.1(6) . . ?
C019 C00U C01I 124.2(5) . . ?
C032 N45 C02U 117.7(6) . . ?
C032 N45 Pt04 128.7(5) . . ?
C02U N45 Pt04 113.6(5) . . ?
N42 C00W C019 126.1(5) . 2_766 ?
N42 C00W C01M 108.9(5) . . ?
C019 C00W C01M 125.0(5) 2_766 . ?
C02K N43 C02D 109.0(7) . . ?
C02K N43 H44 125.5 . . ?
C02D N43 H44 125.5 . . ?
C02P N38 C01H 109.1(6) . . ?
C02P N38 H45 125.4 . . ?
C01H N38 H45 125.4 . . ?
N46 C00Z C021 121.4(5) . . ?
N46 C00Z H29 119.3 . . ?
C021 C00Z H29 119.3 . . ?
C015 C010 N39 127.5(5) . . ?
C015 C010 C016 124.5(6) . . ?
N39 C010 C016 107.9(5) . . ?
N40 C011 C015 126.3(5) . . ?
N40 C011 C01B 109.4(5) . . ?
C015 C011 C01B 124.3(6) . . ?
N42 C012 C01D 125.8(5) . . ?
N42 C012 C01X 108.6(5) . . ?
C01D C012 C01X 125.6(6) . . ?
C01N C013 C40 119.3(5) . . ?
C01N C013 H30 120.3 . . ?
C40 C013 H30 120.3 . . ?
N41 C014 C01D 127.0(5) . . ?
N41 C014 C01L 108.0(5) . . ?
C01D C014 C01L 125.0(6) . . ?
C010 C015 C011 123.5(6) . . ?
C010 C015 C43 119.8(5) . . ?
C011 C015 C43 116.7(5) . . ?
C01Q C016 C010 107.5(5) . . ?
C01Q C016 H1 126.3 . . ?
C010 C016 H1 126.3 . . ?
C035 N44 C02G 109.3(6) . . ?
C035 N44 H46 125.4 . . ?
C02G N44 H46 125.4 . . ?
C01H C018 C02O 108.0(6) . . ?
C01H C018 H31 126.0 . . ?
C02O C018 H31 126.0 . . ?
C00U C019 C00W 124.4(5) . 2_766 ?
C00U C019 C01P 118.2(6) . . ?
C00W C019 C01P 117.4(5) 2_766 . ?
C45 C01A C01N 120.9(6) . . ?
C45 C01A H32 119.5 . . ?
C01N C01A H32 119.5 . . ?
C01U C01B C011 107.4(6) . . ?
C01U C01B H2 126.3 . . ?
C011 C01B H2 126.3 . . ?
O007 C01C C023 125.9(5) . . ?
O007 C01C C01F 114.2(6) . . ?
C023 C01C C01F 119.9(6) . . ?
C014 C01D C012 123.4(6) . . ?
C014 C01D C01E 117.9(5) . . ?
C012 C01D C01E 118.6(5) . . ?
C02H C01E C01J 118.6(6) . . ?
C02H C01E C01D 120.3(6) . . ?
C01J C01E C01D 121.1(6) . . ?
C02A C01F N37 108.2(5) . . ?
C02A C01F C01C 128.6(6) . . ?
N37 C01F C01C 123.1(6) . . ?
C01Z C01G C01K 117.7(5) . . ?
C01Z C01G C42 120.9(5) . . ?
C01K C01G C42 121.3(5) . . ?
C018 C01H N38 106.8(6) . . ?
C018 C01H C01V 128.2(6) . . ?
N38 C01H C01V 124.9(5) . . ?
C01L C01I C00U 107.9(5) . . ?
C01L C01I H3 126.0 . . ?
C00U C01I H3 126.0 . . ?
C02S C01J C01E 120.6(7) . . ?
C02S C01J H4 119.7 . . ?
C01E C01J H4 119.7 . . ?
C01S C01K C01G 121.1(6) . . ?
C01S C01K H5 119.5 . . ?
C01G C01K H5 119.5 . . ?
C01I C01L C014 107.8(6) . . ?
C01I C01L H6 126.1 . . ?
C014 C01L H6 126.1 . . ?
C01X C01M C00W 107.7(5) . . ?
C01X C01M H7 126.1 . . ?
C00W C01M H7 126.1 . . ?
C013 C01N C01A 122.2(6) . . ?
C013 C01N H33 118.9 . . ?
C01A C01N H33 118.9 . . ?
C020 C01O C00M 117.6(5) . . ?
C020 C01O C01W 126.0(6) . . ?
C00M C01O C01W 116.5(6) . . ?
C038 C01P C039 117.5(6) . . ?
C038 C01P C019 121.2(5) . . ?
C039 C01P C019 121.2(5) . . ?
C016 C01Q C00N 108.7(5) . . ?
C016 C01Q H8 125.7 . . ?
C00N C01Q H8 125.7 . . ?
C02I C01R C01S 120.6(6) . . ?
C02I C01R H9 119.7 . . ?
C01S C01R H9 119.7 . . ?
C01K C01S C01R 119.2(6) . . ?
C01K C01S H10 120.4 . . ?
C01R C01S H10 120.4 . . ?
C028 C01T C01Y 116.0(6) . . ?
C028 C01T Pt04 130.4(6) . . ?
C01Y C01T Pt04 113.5(5) . . ?
C01B C01U C00O 108.0(5) . . ?
C01B C01U H11 126.0 . . ?
C00O C01U H11 126.0 . . ?
O00B C01V C023 125.4(6) . . ?
O00B C01V C01H 114.8(5) . . ?
C023 C01V C01H 119.8(5) . . ?
C024 C01W C01O 121.5(6) . . ?
C024 C01W H34 119.2 . . ?
C01O C01W H34 119.2 . . ?
C01M C01X C012 108.2(6) . . ?
C01M C01X H12 125.9 . . ?
C012 C01X H12 125.9 . . ?
C01T C01Y C02L 125.0(7) . . ?
C01T C01Y C02U 115.8(6) . . ?
C02L C01Y C02U 119.2(7) . . ?
C02I C01Z C01G 120.9(6) . . ?
C02I C01Z H13 119.5 . . ?
C01G C01Z H13 119.5 . . ?
C021 C020 C01O 119.8(6) . . ?
C021 C020 H35 120.1 . . ?
C01O C020 H35 120.1 . . ?
C00Z C021 C020 121.2(6) . . ?
C00Z C021 H36 119.4 . . ?
C020 C021 H36 119.4 . . ?
C02Z C022 C029 119.9(7) . . ?
C02Z C022 H14 120.0 . . ?
C029 C022 H14 120.0 . . ?
C01C C023 C01V 127.8(6) . . ?
C01C C023 H77 116.1 . . ?
C01V C023 H77 116.1 . . ?
C01W C024 C40 121.6(6) . . ?
C01W C024 H37 119.2 . . ?
C40 C024 H37 119.2 . . ?
O00G C025 C02T 124.0(7) . . ?
O00G C025 C02D 115.7(6) . . ?
C02T C025 C02D 120.3(7) . . ?
C43 C026 C029 121.0(6) . . ?
C43 C026 H15 119.5 . . ?
C029 C026 H15 119.5 . . ?
O00E C027 C02T 126.9(7) . . ?
O00E C027 C02G 114.0(6) . . ?
C02T C027 C02G 119.0(6) . . ?
C01T C028 C033 121.7(8) . . ?
C01T C028 H47 119.1 . . ?
C033 C028 H47 119.1 . . ?
C022 C029 C026 120.0(7) . . ?
C022 C029 H16 120.0 . . ?
C026 C029 H16 120.0 . . ?
C01F C02A C02R 108.4(6) . . ?
C01F C02A H38 125.8 . . ?
C02R C02A H38 125.8 . . ?
C02K C02B C02E 106.5(7) . . ?
C02K C02B H48 126.7 . . ?
C02E C02B H48 126.7 . . ?
C02S C02C C02V 120.5(8) . . ?
C02S C02C H17 119.7 . . ?
C02V C02C H17 119.7 . . ?
C02E C02D N43 108.0(7) . . ?
C02E C02D C025 128.4(7) . . ?
N43 C02D C025 123.5(7) . . ?
C02D C02E C02B 106.6(8) . . ?
C02D C02E H49 126.7 . . ?
C02B C02E H49 126.7 . . ?
C030 C02F C02N 120.4(8) . . ?
C030 C02F H50 119.8 . . ?
C02N C02F H50 119.8 . . ?
N44 C02G C02X 107.1(7) . . ?
N44 C02G C027 123.8(6) . . ?
C02X C02G C027 129.0(7) . . ?
C02V C02H C01E 121.5(7) . . ?
C02V C02H H18 119.3 . . ?
C01E C02H H18 119.3 . . ?
C01R C02I C01Z 120.4(7) . . ?
C01R C02I H19 119.8 . . ?
C01Z C02I H19 119.8 . . ?
C02Z C02J C43 120.6(7) . . ?
C02Z C02J H20 119.7 . . ?
C43 C02J H20 119.7 . . ?
C02B C02K N43 109.8(7) . . ?
C02B C02K H51 125.1 . . ?
N43 C02K H51 125.1 . . ?
C02W C02L C01Y 116.9(7) . . ?
C02W C02L C030 125.2(8) . . ?
C01Y C02L C030 117.9(8) . . ?
C03A C02M C03B 118.8(7) . . ?
C03A C02M H21 120.6 . . ?
C03B C02M H21 120.6 . . ?
C02U C02N C02Y 118.5(8) . . ?
C02U C02N C02F 116.7(8) . . ?
C02Y C02N C02F 124.8(8) . . ?
C02P C02O C018 107.4(6) . . ?
C02P C02O H39 126.3 . . ?
C018 C02O H39 126.3 . . ?
N38 C02P C02O 108.7(7) . . ?
N38 C02P H40 125.6 . . ?
C02O C02P H40 125.6 . . ?
N37 C02Q C02R 108.6(6) . . ?
N37 C02Q H41 125.7 . . ?
C02R C02Q H41 125.7 . . ?
C02Q C02R C02A 105.8(6) . . ?
C02Q C02R H42 127.1 . . ?
C02A C02R H42 127.1 . . ?
C02C C02S C01J 119.3(7) . . ?
C02C C02S H22 120.4 . . ?
C01J C02S H22 120.4 . . ?
C027 C02T C025 128.7(7) . . ?
C027 C02T H78 115.6 . . ?
C025 C02T H78 115.6 . . ?
N45 C02U C02N 122.4(7) . . ?
N45 C02U C01Y 114.7(7) . . ?
C02N C02U C01Y 122.8(7) . . ?
C02H C02V C02C 119.5(8) . . ?
C02H C02V H23 120.2 . . ?
C02C C02V H23 120.2 . . ?
C033 C02W C02L 119.4(7) . . ?
C033 C02W H52 120.3 . . ?
C02L C02W H52 120.3 . . ?
C02G C02X C03D 107.1(7) . . ?
C02G C02X H53 126.5 . . ?
C03D C02X H53 126.5 . . ?
C031 C02Y C02N 119.3(8) . . ?
C031 C02Y H54 120.3 . . ?
C02N C02Y H54 120.3 . . ?
C022 C02Z C02J 120.9(7) . . ?
C022 C02Z H24 119.6 . . ?
C02J C02Z H24 119.6 . . ?
C02F C030 C02L 122.9(8) . . ?
C02F C030 H55 118.5 . . ?
C02L C030 H55 118.5 . . ?
C032 C031 C02Y 120.5(8) . . ?
C032 C031 H56 119.7 . . ?
C02Y C031 H56 119.7 . . ?
N45 C032 C031 121.5(8) . . ?
N45 C032 H57 119.2 . . ?
C031 C032 H57 119.2 . . ?
C02W C033 C028 120.9(8) . . ?
C02W C033 H58 119.6 . . ?
C028 C033 H58 119.6 . . ?
C03D C035 N44 108.4(7) . . ?
C03D C035 H59 125.8 . . ?
N44 C035 H59 125.8 . . ?
C01P C038 C03A 121.5(7) . . ?
C01P C038 H25 119.3 . . ?
C03A C038 H25 119.3 . . ?
C01P C039 C03B 121.1(7) . . ?
C01P C039 H26 119.4 . . ?
C03B C039 H26 119.4 . . ?
C02M C03A C038 120.8(7) . . ?
C02M C03A H27 119.6 . . ?
C038 C03A H27 119.6 . . ?
C02M C03B C039 120.2(7) . . ?
C02M C03B H28 119.9 . . ?
C039 C03B H28 119.9 . . ?
C035 C03D C02X 108.1(7) . . ?
C035 C03D H60 126.0 . . ?
C02X C03D H60 126.0 . . ?
Cl9 C47 Cl8 112.2(11) . . ?
Cl9 C47 H71 109.2 . . ?
Cl8 C47 H71 109.2 . . ?
Cl9 C47 H72 109.2 . . ?
Cl8 C47 H72 109.2 . . ?
H71 C47 H72 107.9 . . ?
Cl6 C46 Cl7 106.8(10) . . ?
Cl6 C46 H63 110.4 . . ?
Cl7 C46 H63 110.4 . . ?
Cl6 C46 H64 110.4 . . ?
Cl7 C46 H64 110.4 . . ?
H63 C46 H64 108.6 . . ?
Cl14 C65 Cl13 103.0(14) . . ?
Cl14 C65 H65 111.2 . . ?
Cl13 C65 H65 111.2 . . ?
Cl14 C65 H66 111.2 . . ?
Cl13 C65 H66 111.2 . . ?
H65 C65 H66 109.1 . . ?
Cl11 C66 Cl10 108.6(8) . . ?
Cl11 C66 H73 110.0 . . ?
Cl10 C66 H73 110.0 . . ?
Cl11 C66 H74 110.0 . . ?
Cl10 C66 H74 110.0 . . ?
H73 C66 H74 108.3 . . ?
Cl17 C68 Cl16 96(2) . . ?
Cl17 C68 H67 112.6 . . ?
Cl16 C68 H67 112.6 . . ?
Cl17 C68 H68 112.6 . . ?
Cl16 C68 H68 112.6 . . ?
H67 C68 H68 110.1 . . ?
Cl15 C69 Cl18 91.5(12) . . ?
Cl15 C69 H69 113.4 . . ?
Cl18 C69 H69 113.4 . . ?
Cl15 C69 H70 113.4 . . ?
Cl18 C69 H70 113.4 . . ?
H69 C69 H70 110.7 . . ?
Cl21 C71 Cl22 139(3) . . ?
Cl21 C71 H75 102.2 . . ?
Cl22 C71 H75 102.2 . . ?
Cl21 C71 H76 102.2 . . ?
Cl22 C71 H76 102.2 . . ?
H75 C71 H76 104.8 . . ?

loop_
_geom_bond_atom_site_label_1
_geom_bond_atom_site_label_2
_geom_bond_distance
_geom_bond_site_symmetry_2
_geom_bond_publ_flag
Au01 N40 2.009(5) . ?
Au01 N40 2.009(5) 2_666 ?
Au01 N39 2.023(5) . ?
Au01 N39 2.023(5) 2_666 ?
Au02 N42 2.019(5) . ?
Au02 N42 2.019(5) 2_766 ?
Au02 N41 2.020(5) 2_766 ?
Au02 N41 2.020(5) . ?
Pt03 N46 1.987(6) . ?
Pt03 C45 1.989(5) . ?
Pt03 O00B 2.020(4) . ?
Pt03 O007 2.029(4) . ?
Pt04 C01T 1.968(6) . ?
Pt04 N45 2.003(6) . ?
Pt04 O00E 2.027(5) . ?
Pt04 O00G 2.041(5) . ?
O007 C01C 1.303(7) . ?
O00B C01V 1.293(7) . ?
N39 C00N 1.375(7) . ?
N39 C010 1.382(8) . ?
N40 C011 1.381(7) . ?
N40 C00O 1.390(7) . ?
O00E C027 1.304(8) . ?
N41 C00U 1.374(7) . ?
N41 C014 1.381(8) . ?
O00G C025 1.308(8) . ?
N42 C012 1.377(8) . ?
N42 C00W 1.390(7) . ?
N37 C02Q 1.342(8) . ?
N37 C01F 1.357(8) . ?
N37 H43 0.8800 . ?
N46 C00Z 1.364(8) . ?
N46 C00M 1.405(7) . ?
C45 C01A 1.354(8) . ?
C45 C00P 1.400(8) . ?
C00M C00P 1.396(9) . ?
C00M C01O 1.411(9) . ?
C00N C42 1.402(8) . ?
C00N C01Q 1.425(8) . ?
C00O C42 1.398(8) 2_666 ?
C00O C01U 1.418(8) . ?
C00P C40 1.415(8) . ?
C42 C00O 1.398(8) 2_666 ?
C42 C01G 1.487(7) . ?
C43 C026 1.387(9) . ?
C43 C02J 1.393(9) . ?
C43 C015 1.502(8) . ?
C40 C024 1.415(9) . ?
C40 C013 1.425(9) . ?
C00U C019 1.382(9) . ?
C00U C01I 1.416(9) . ?
N45 C032 1.378(10) . ?
N45 C02U 1.389(9) . ?
C00W C019 1.405(9) 2_766 ?
C00W C01M 1.421(9) . ?
N43 C02K 1.356(9) . ?
N43 C02D 1.379(9) . ?
N43 H44 0.8800 . ?
N38 C02P 1.347(9) . ?
N38 C01H 1.387(8) . ?
N38 H45 0.8800 . ?
C00Z C021 1.382(9) . ?
C00Z H29 0.9500 . ?
C010 C015 1.376(8) . ?
C010 C016 1.444(8) . ?
C011 C015 1.392(8) . ?
C011 C01B 1.429(8) . ?
C012 C01D 1.388(8) . ?
C012 C01X 1.429(8) . ?
C013 C01N 1.370(9) . ?
C013 H30 0.9500 . ?
C014 C01D 1.388(8) . ?
C014 C01L 1.435(8) . ?
C016 C01Q 1.334(9) . ?
C016 H1 0.9500 . ?
N44 C035 1.362(9) . ?
N44 C02G 1.366(9) . ?
N44 H46 0.8800 . ?
C018 C01H 1.373(8) . ?
C018 C02O 1.396(10) . ?
C018 H31 0.9500 . ?
C019 C00W 1.405(9) 2_766 ?
C019 C01P 1.504(8) . ?
C01A C01N 1.389(8) . ?
C01A H32 0.9500 . ?
C01B C01U 1.346(8) . ?
C01B H2 0.9500 . ?
C01C C023 1.388(9) . ?
C01C C01F 1.471(8) . ?
C01D C01E 1.505(9) . ?
C01E C02H 1.392(9) . ?
C01E C01J 1.395(9) . ?
C01F C02A 1.347(9) . ?
C01G C01Z 1.383(8) . ?
C01G C01K 1.401(8) . ?
C01H C01V 1.436(9) . ?
C01I C01L 1.341(9) . ?
C01I H3 0.9500 . ?
C01J C02S 1.394(10) . ?
C01J H4 0.9500 . ?
C01K C01S 1.367(8) . ?
C01K H5 0.9500 . ?
C01L H6 0.9500 . ?
C01M C01X 1.335(9) . ?
C01M H7 0.9500 . ?
C01N H33 0.9500 . ?
C01O C020 1.402(9) . ?
C01O C01W 1.436(8) . ?
C01P C038 1.355(8) . ?
C01P C039 1.360(8) . ?
C01Q H8 0.9500 . ?
C01R C02I 1.343(10) . ?
C01R C01S 1.392(10) . ?
C01R H9 0.9500 . ?
C01S H10 0.9500 . ?
C01T C028 1.356(10) . ?
C01T C01Y 1.405(10) . ?
C01U H11 0.9500 . ?
C01V C023 1.405(8) . ?
C01W C024 1.376(10) . ?
C01W H34 0.9500 . ?
C01X H12 0.9500 . ?
C01Y C02L 1.410(10) . ?
C01Y C02U 1.421(10) . ?
C01Z C02I 1.380(8) . ?
C01Z H13 0.9500 . ?
C020 C021 1.383(9) . ?
C020 H35 0.9500 . ?
C021 H36 0.9500 . ?
C022 C02Z 1.360(10) . ?
C022 C029 1.363(9) . ?
C022 H14 0.9500 . ?
C023 H77 0.9500 . ?
C024 H37 0.9500 . ?
C025 C02T 1.408(10) . ?
C025 C02D 1.445(10) . ?
C026 C029 1.392(9) . ?
C026 H15 0.9500 . ?
C027 C02T 1.379(10) . ?
C027 C02G 1.468(10) . ?
C028 C033 1.420(10) . ?
C028 H47 0.9500 . ?
C029 H16 0.9500 . ?
C02A C02R 1.392(9) . ?
C02A H38 0.9500 . ?
C02B C02K 1.344(12) . ?
C02B C02E 1.454(11) . ?
C02B H48 0.9500 . ?
C02C C02S 1.375(12) . ?
C02C C02V 1.404(11) . ?
C02C H17 0.9500 . ?
C02D C02E 1.364(10) . ?
C02E H49 0.9500 . ?
C02F C030 1.363(12) . ?
C02F C02N 1.445(11) . ?
C02F H50 0.9500 . ?
C02G C02X 1.377(10) . ?
C02H C02V 1.358(10) . ?
C02H H18 0.9500 . ?
C02I H19 0.9500 . ?
C02J C02Z 1.381(10) . ?
C02J H20 0.9500 . ?
C02K H51 0.9500 . ?
C02L C02W 1.396(12) . ?
C02L C030 1.415(12) . ?
C02M C03A 1.342(9) . ?
C02M C03B 1.360(10) . ?
C02M H21 0.9500 . ?
C02N C02U 1.396(10) . ?
C02N C02Y 1.400(12) . ?
C02O C02P 1.367(10) . ?
C02O H39 0.9500 . ?
C02P H40 0.9500 . ?
C02Q C02R 1.382(10) . ?
C02Q H41 0.9500 . ?
C02R H42 0.9500 . ?
C02S H22 0.9500 . ?
C02T H78 0.9500 . ?
C02V H23 0.9500 . ?
C02W C033 1.396(12) . ?
C02W H52 0.9500 . ?
C02X C03D 1.404(11) . ?
C02X H53 0.9500 . ?
C02Y C031 1.390(12) . ?
C02Y H54 0.9500 . ?
C02Z H24 0.9500 . ?
C030 H55 0.9500 . ?
C031 C032 1.383(11) . ?
C031 H56 0.9500 . ?
C032 H57 0.9500 . ?
C033 H58 0.9500 . ?
C035 C03D 1.340(11) . ?
C035 H59 0.9500 . ?
C038 C03A 1.382(8) . ?
C038 H25 0.9500 . ?
C039 C03B 1.390(9) . ?
C039 H26 0.9500 . ?
C03A H27 0.9500 . ?
C03B H28 0.9500 . ?
C03D H60 0.9500 . ?
Cl8 C47 1.862(16) . ?
Cl9 C47 1.655(14) . ?
C47 H71 0.9900 . ?
C47 H72 0.9900 . ?
Cl6 C46 1.696(15) . ?
Cl7 C46 1.920(19) . ?
C46 H63 0.9900 . ?
C46 H64 0.9900 . ?
Cl13 C65 1.777(19) . ?
Cl14 C65 1.736(19) . ?
C65 H65 0.9900 . ?
C65 H66 0.9900 . ?
C66 Cl11 1.747(14) . ?
C66 Cl10 1.770(13) . ?
C66 H73 0.9900 . ?
C66 H74 0.9900 . ?
Cl16 C68 1.82(2) . ?
Cl17 C68 1.80(2) . ?
C68 H67 0.9900 . ?
C68 H68 0.9900 . ?
C69 Cl15 1.75(2) . ?
C69 Cl18 1.82(2) . ?
C69 H69 0.9900 . ?
C69 H70 0.9900 . ?
Cl21 C71 1.797(19) . ?
C71 Cl22 1.822(18) . ?
C71 H75 0.9900 . ?
C71 H76 0.9900 . ?

loop_
_geom_hbond_atom_site_label_D
_geom_hbond_atom_site_label_H
_geom_hbond_atom_site_label_A
_geom_hbond_distance_DH
_geom_hbond_distance_HA
_geom_hbond_distance_DA
_geom_hbond_angle_DHA
_geom_hbond_site_symmetry_A
N37 H43 Cl05 0.88 2.35 3.219(6) 167.8 .
N43 H44 Cl05 0.88 2.44 3.295(7) 164.5 2_656
N38 H45 Cl05 0.88 2.49 3.358(5) 170.5 .
C00Z H29 O007 0.95 2.60 3.098(7) 112.9 .
N44 H46 Cl05 0.88 2.43 3.295(6) 168.2 2_656
C01I H3 Cl21 0.95 2.96 3.788(9) 146.0 2_756
C01L H6 Cl11 0.95 2.94 3.608(8) 128.7 2_656
C01M H7 Cl8 0.95 2.91 3.580(7) 128.6 2_766
C02R H42 Cl13 0.95 2.90 3.789(12) 156.6 1_545
C032 H57 O00G 0.95 2.58 3.087(9) 113.9 .
C47 H72 Cl13 0.99 2.87 3.51(2) 123.0 1_545
C68 H67 Cl17 0.99 2.34 2.78(5) 105.9 2_665
C69 H69 Cl18 0.99 2.76 3.41(3) 123.2 2_665

loop_
_geom_torsion_atom_site_label_1
_geom_torsion_atom_site_label_2
_geom_torsion_atom_site_label_3
_geom_torsion_atom_site_label_4
_geom_torsion
_geom_torsion_site_symmetry_1
_geom_torsion_site_symmetry_2
_geom_torsion_site_symmetry_3
_geom_torsion_site_symmetry_4
_geom_torsion_publ_flag
C00Z N46 C00M C00P -178.6(5) . . . . ?
Pt03 N46 C00M C00P -0.7(6) . . . . ?
C00Z N46 C00M C01O 1.0(8) . . . . ?
Pt03 N46 C00M C01O 178.9(4) . . . . ?
C010 N39 C00N C42 177.4(5) . . . . ?
Au01 N39 C00N C42 -2.3(8) . . . . ?
C010 N39 C00N C01Q -1.5(6) . . . . ?
Au01 N39 C00N C01Q 178.7(4) . . . . ?
C011 N40 C00O C42 -179.2(5) . . . 2_666 ?
Au01 N40 C00O C42 3.0(8) . . . 2_666 ?
C011 N40 C00O C01U 1.8(6) . . . . ?
Au01 N40 C00O C01U -176.0(4) . . . . ?
N46 C00M C00P C45 1.9(7) . . . . ?
C01O C00M C00P C45 -177.7(5) . . . . ?
N46 C00M C00P C40 -177.5(5) . . . . ?
C01O C00M C00P C40 3.0(8) . . . . ?
C01A C45 C00P C00M -177.8(5) . . . . ?
Pt03 C45 C00P C00M -2.1(6) . . . . ?
C01A C45 C00P C40 1.5(8) . . . . ?
Pt03 C45 C00P C40 177.2(4) . . . . ?
N39 C00N C42 C00O 1.7(9) . . . 2_666 ?
C01Q C00N C42 C00O -179.5(5) . . . 2_666 ?
N39 C00N C42 C01G -176.3(5) . . . . ?
C01Q C00N C42 C01G 2.5(8) . . . . ?
C00M C00P C40 C024 -2.1(8) . . . . ?
C45 C00P C40 C024 178.6(5) . . . . ?
C00M C00P C40 C013 177.1(5) . . . . ?
C45 C00P C40 C013 -2.3(8) . . . . ?
C014 N41 C00U C019 -179.6(6) . . . . ?
Au02 N41 C00U C019 1.3(8) . . . . ?
C014 N41 C00U C01I 1.4(6) . . . . ?
Au02 N41 C00U C01I -177.8(4) . . . . ?
C012 N42 C00W C019 -179.8(5) . . . 2_766 ?
Au02 N42 C00W C019 0.8(8) . . . 2_766 ?
C012 N42 C00W C01M 1.5(6) . . . . ?
Au02 N42 C00W C01M -177.9(4) . . . . ?
C00M N46 C00Z C021 0.1(8) . . . . ?
Pt03 N46 C00Z C021 -177.3(4) . . . . ?
C00N N39 C010 C015 -179.7(5) . . . . ?
Au01 N39 C010 C015 0.1(8) . . . . ?
C00N N39 C010 C016 0.4(6) . . . . ?
Au01 N39 C010 C016 -179.9(4) . . . . ?
C00O N40 C011 C015 178.8(5) . . . . ?
Au01 N40 C011 C015 -3.5(8) . . . . ?
C00O N40 C011 C01B -1.1(6) . . . . ?
Au01 N40 C011 C01B 176.7(4) . . . . ?
C00W N42 C012 C01D 178.0(5) . . . . ?
Au02 N42 C012 C01D -2.7(8) . . . . ?
C00W N42 C012 C01X -2.7(6) . . . . ?
Au02 N42 C012 C01X 176.7(4) . . . . ?
C024 C40 C013 C01N -179.4(5) . . . . ?
C00P C40 C013 C01N 1.6(8) . . . . ?
C00U N41 C014 C01D 177.2(6) . . . . ?
Au02 N41 C014 C01D -3.6(8) . . . . ?
C00U N41 C014 C01L -2.1(6) . . . . ?
Au02 N41 C014 C01L 177.1(4) . . . . ?
N39 C010 C015 C011 -2.9(9) . . . . ?
C016 C010 C015 C011 177.1(5) . . . . ?
N39 C010 C015 C43 177.5(5) . . . . ?
C016 C010 C015 C43 -2.5(8) . . . . ?
N40 C011 C015 C010 4.7(9) . . . . ?
C01B C011 C015 C010 -175.5(5) . . . . ?
N40 C011 C015 C43 -175.7(5) . . . . ?
C01B C011 C015 C43 4.1(8) . . . . ?
C026 C43 C015 C010 78.0(7) . . . . ?
C02J C43 C015 C010 -106.2(7) . . . . ?
C026 C43 C015 C011 -101.7(7) . . . . ?
C02J C43 C015 C011 74.1(7) . . . . ?
C015 C010 C016 C01Q -179.0(5) . . . . ?
N39 C010 C016 C01Q 1.0(6) . . . . ?
N41 C00U C019 C00W -3.2(9) . . . 2_766 ?
C01I C00U C019 C00W 175.7(5) . . . 2_766 ?
N41 C00U C019 C01P 177.2(5) . . . . ?
C01I C00U C019 C01P -3.9(9) . . . . ?
C00P C45 C01A C01N 0.0(8) . . . . ?
Pt03 C45 C01A C01N -174.9(4) . . . . ?
N40 C011 C01B C01U 0.0(7) . . . . ?
C015 C011 C01B C01U -179.9(5) . . . . ?
Pt03 O007 C01C C023 -8.2(8) . . . . ?
Pt03 O007 C01C C01F 173.0(4) . . . . ?
N41 C014 C01D C012 2.6(9) . . . . ?
C01L C014 C01D C012 -178.2(6) . . . . ?
N41 C014 C01D C01E -175.6(5) . . . . ?
C01L C014 C01D C01E 3.6(9) . . . . ?
N42 C012 C01D C014 0.7(9) . . . . ?
C01X C012 C01D C014 -178.5(6) . . . . ?
N42 C012 C01D C01E 178.9(5) . . . . ?
C01X C012 C01D C01E -0.3(9) . . . . ?
C014 C01D C01E C02H 56.2(8) . . . . ?
C012 C01D C01E C02H -122.1(6) . . . . ?
C014 C01D C01E C01J -121.7(6) . . . . ?
C012 C01D C01E C01J 60.0(8) . . . . ?
C02Q N37 C01F C02A -0.8(8) . . . . ?
C02Q N37 C01F C01C 175.9(6) . . . . ?
O007 C01C C01F C02A -8.0(10) . . . . ?
C023 C01C C01F C02A 173.1(7) . . . . ?
O007 C01C C01F N37 175.9(5) . . . . ?
C023 C01C C01F N37 -3.0(9) . . . . ?
C00O C42 C01G C01Z -121.2(6) 2_666 . . . ?
C00N C42 C01G C01Z 57.0(8) . . . . ?
C00O C42 C01G C01K 58.3(8) 2_666 . . . ?
C00N C42 C01G C01K -123.5(6) . . . . ?
C02O C018 C01H N38 0.1(8) . . . . ?
C02O C018 C01H C01V 178.4(7) . . . . ?
C02P N38 C01H C018 0.6(8) . . . . ?
C02P N38 C01H C01V -177.7(7) . . . . ?
N41 C00U C01I C01L -0.1(7) . . . . ?
C019 C00U C01I C01L -179.2(6) . . . . ?
C02H C01E C01J C02S -0.3(9) . . . . ?
C01D C01E C01J C02S 177.6(6) . . . . ?
C01Z C01G C01K C01S 0.2(10) . . . . ?
C42 C01G C01K C01S -179.3(6) . . . . ?
C00U C01I C01L C014 -1.2(7) . . . . ?
N41 C014 C01L C01I 2.1(7) . . . . ?
C01D C014 C01L C01I -177.3(6) . . . . ?
N42 C00W C01M C01X 0.3(7) . . . . ?
C019 C00W C01M C01X -178.4(5) 2_766 . . . ?
C40 C013 C01N C01A -0.2(9) . . . . ?
C45 C01A C01N C013 -0.7(9) . . . . ?
C00P C00M C01O C020 177.5(5) . . . . ?
N46 C00M C01O C020 -2.0(8) . . . . ?
C00P C00M C01O C01W -1.6(8) . . . . ?
N46 C00M C01O C01W 178.8(5) . . . . ?
C00U C019 C01P C038 -104.7(8) . . . . ?
C00W C019 C01P C038 75.6(9) 2_766 . . . ?
C00U C019 C01P C039 71.6(10) . . . . ?
C00W C019 C01P C039 -108.1(9) 2_766 . . . ?
C010 C016 C01Q C00N -1.9(7) . . . . ?
N39 C00N C01Q C016 2.2(6) . . . . ?
C42 C00N C01Q C016 -176.8(5) . . . . ?
C01G C01K C01S C01R -1.0(10) . . . . ?
C02I C01R C01S C01K 1.6(11) . . . . ?
C011 C01B C01U C00O 1.1(7) . . . . ?
N40 C00O C01U C01B -1.8(6) . . . . ?
C42 C00O C01U C01B 179.1(5) 2_666 . . . ?
Pt03 O00B C01V C023 -6.4(8) . . . . ?
Pt03 O00B C01V C01H 175.7(4) . . . . ?
C018 C01H C01V O00B -7.1(10) . . . . ?
N38 C01H C01V O00B 171.0(6) . . . . ?
C018 C01H C01V C023 174.9(7) . . . . ?
N38 C01H C01V C023 -7.1(10) . . . . ?
C020 C01O C01W C024 -179.6(6) . . . . ?
C00M C01O C01W C024 -0.5(8) . . . . ?
C00W C01M C01X C012 -2.0(7) . . . . ?
N42 C012 C01X C01M 2.9(6) . . . . ?
C01D C012 C01X C01M -177.7(5) . . . . ?
C028 C01T C01Y C02L -0.3(11) . . . . ?
Pt04 C01T C01Y C02L 179.0(6) . . . . ?
C028 C01T C01Y C02U -179.1(7) . . . . ?
Pt04 C01T C01Y C02U 0.2(8) . . . . ?
C01K C01G C01Z C02I 0.0(10) . . . . ?
C42 C01G C01Z C02I 179.5(6) . . . . ?
C00M C01O C020 C021 2.0(8) . . . . ?
C01W C01O C020 C021 -179.0(6) . . . . ?
N46 C00Z C021 C020 -0.1(9) . . . . ?
C01O C020 C021 C00Z -0.9(9) . . . . ?
O007 C01C C023 C01V 5.9(11) . . . . ?
C01F C01C C023 C01V -175.3(6) . . . . ?
O00B C01V C023 C01C 2.4(11) . . . . ?
C01H C01V C023 C01C -179.8(6) . . . . ?
C01O C01W C024 C40 1.3(9) . . . . ?
C00P C40 C024 C01W 0.0(8) . . . . ?
C013 C40 C024 C01W -179.0(6) . . . . ?
Pt04 O00G C025 C02T -4.9(10) . . . . ?
Pt04 O00G C025 C02D 174.7(5) . . . . ?
C02J C43 C026 C029 -0.9(10) . . . . ?
C015 C43 C026 C029 175.0(6) . . . . ?
Pt04 O00E C027 C02T -2.8(10) . . . . ?
Pt04 O00E C027 C02G 174.6(5) . . . . ?
C01Y C01T C028 C033 1.1(11) . . . . ?
Pt04 C01T C028 C033 -178.0(6) . . . . ?
C02Z C022 C029 C026 -0.8(11) . . . . ?
C43 C026 C029 C022 1.0(11) . . . . ?
N37 C01F C02A C02R 0.7(8) . . . . ?
C01C C01F C02A C02R -175.8(7) . . . . ?
C02K N43 C02D C02E -1.1(9) . . . . ?
C02K N43 C02D C025 -178.3(7) . . . . ?
O00G C025 C02D C02E 3.8(11) . . . . ?
C02T C025 C02D C02E -176.6(8) . . . . ?
O00G C025 C02D N43 -179.7(6) . . . . ?
C02T C025 C02D N43 0.0(11) . . . . ?
N43 C02D C02E C02B 0.9(9) . . . . ?
C025 C02D C02E C02B 177.8(7) . . . . ?
C02K C02B C02E C02D -0.3(9) . . . . ?
C035 N44 C02G C02X 0.4(10) . . . . ?
C035 N44 C02G C027 177.5(8) . . . . ?
O00E C027 C02G N44 174.7(7) . . . . ?
C02T C027 C02G N44 -7.6(12) . . . . ?
O00E C027 C02G C02X -8.8(12) . . . . ?
C02T C027 C02G C02X 168.9(9) . . . . ?
C01J C01E C02H C02V 1.6(9) . . . . ?
C01D C01E C02H C02V -176.4(6) . . . . ?
C01S C01R C02I C01Z -1.4(11) . . . . ?
C01G C01Z C02I C01R 0.6(11) . . . . ?
C026 C43 C02J C02Z 0.7(10) . . . . ?
C015 C43 C02J C02Z -175.3(6) . . . . ?
C02E C02B C02K N43 -0.4(9) . . . . ?
C02D N43 C02K C02B 1.0(9) . . . . ?
C01T C01Y C02L C02W 0.6(12) . . . . ?
C02U C01Y C02L C02W 179.3(7) . . . . ?
C01T C01Y C02L C030 -178.1(7) . . . . ?
C02U C01Y C02L C030 0.6(11) . . . . ?
C030 C02F C02N C02U 0.8(12) . . . . ?
C030 C02F C02N C02Y 178.7(8) . . . . ?
C01H C018 C02O C02P -0.7(9) . . . . ?
C01H N38 C02P C02O -1.1(9) . . . . ?
C018 C02O C02P N38 1.1(9) . . . . ?
C01F N37 C02Q C02R 0.6(8) . . . . ?
N37 C02Q C02R C02A -0.2(9) . . . . ?
C01F C02A C02R C02Q -0.3(9) . . . . ?
C02V C02C C02S C01J 0.6(11) . . . . ?
C01E C01J C02S C02C -0.8(10) . . . . ?
O00E C027 C02T C025 3.0(13) . . . . ?
C02G C027 C02T C025 -174.3(7) . . . . ?
O00G C025 C02T C027 1.4(13) . . . . ?
C02D C025 C02T C027 -178.2(7) . . . . ?
C032 N45 C02U C02N -1.8(11) . . . . ?
Pt04 N45 C02U C02N -179.9(6) . . . . ?
C032 N45 C02U C01Y 179.3(7) . . . . ?
Pt04 N45 C02U C01Y 1.2(8) . . . . ?
C02Y C02N C02U N45 1.2(12) . . . . ?
C02F C02N C02U N45 179.2(7) . . . . ?
C02Y C02N C02U C01Y 180.0(7) . . . . ?
C02F C02N C02U C01Y -2.0(11) . . . . ?
C01T C01Y C02U N45 -1.0(10) . . . . ?
C02L C01Y C02U N45 -179.8(7) . . . . ?
C01T C01Y C02U C02N -179.9(7) . . . . ?
C02L C01Y C02U C02N 1.3(11) . . . . ?
C01E C02H C02V C02C -1.7(10) . . . . ?
C02S C02C C02V C02H 0.6(11) . . . . ?
C01Y C02L C02W C033 -1.7(12) . . . . ?
C030 C02L C02W C033 176.9(8) . . . . ?
N44 C02G C02X C03D -0.2(11) . . . . ?
C027 C02G C02X C03D -177.1(9) . . . . ?
C02U C02N C02Y C031 -0.4(12) . . . . ?
C02F C02N C02Y C031 -178.2(8) . . . . ?
C029 C022 C02Z C02J 0.6(11) . . . . ?
C43 C02J C02Z C022 -0.5(12) . . . . ?
C02N C02F C030 C02L 1.2(13) . . . . ?
C02W C02L C030 C02F 179.6(8) . . . . ?
C01Y C02L C030 C02F -1.9(12) . . . . ?
C02N C02Y C031 C032 0.3(13) . . . . ?
C02U N45 C032 C031 1.6(11) . . . . ?
Pt04 N45 C032 C031 179.4(6) . . . . ?
C02Y C031 C032 N45 -0.9(12) . . . . ?
C02L C02W C033 C028 2.5(12) . . . . ?
C01T C028 C033 C02W -2.2(12) . . . . ?
C02G N44 C035 C03D -0.4(11) . . . . ?
C039 C01P C038 C03A 0.7(15) . . . . ?
C019 C01P C038 C03A 177.1(9) . . . . ?
C038 C01P C039 C03B -2.4(16) . . . . ?
C019 C01P C039 C03B -178.8(10) . . . . ?
C03B C02M C03A C038 0.7(18) . . . . ?
C01P C038 C03A C02M 0.2(17) . . . . ?
C03A C02M C03B C039 -2.5(18) . . . . ?
C01P C039 C03B C02M 3.4(19) . . . . ?
N44 C035 C03D C02X 0.3(12) . . . . ?
C02G C02X C03D C035 -0.1(12) . . . . ?
